data_7204515
loop_
_publ_author_name
'Poleschner, Helmut'
'Seppelt, Konrad'

_publ_section_title
;
 PhSeOTf???Et3N??3HF and PhSeSbF6???Et3N??3HF as new PhSe???F
 equivalents in the fluoroselenenylation of acetylenes
;
_journal_issue 23
_journal_name_full 'Journal of the Chemical Society, Perkin Transactions 1'
_journal_page_first 2668
_journal_paper_doi 10.1039/b207886b
_journal_year 2002
_chemical_formula_sum 'C17 H23 F Se'
_chemical_formula_weight 325.31
_chemical_melting_point 326.0(4)
_chemical_name_common (E)-1-Fluoro-2-phenylseleno-cycloundecene
_chemical_name_systematic (E)-1-Fluoro-2-phenylseleno-cycloundecene
_space_group_IT_number 4
_symmetry_cell_setting monoclinic
_symmetry_space_group_name_Hall 'P 2yb'
_symmetry_space_group_name_H-M 'P 1 21 1'
_atom_sites_solution_hydrogens geom
_atom_sites_solution_primary direct
_atom_sites_solution_secondary difmap
_audit_creation_method SHELXL-97
_cell_angle_alpha 90.00
_cell_angle_beta 90.415(5)
_cell_angle_gamma 90.00
_cell_formula_units_Z 2
_cell_length_a 7.0991(15)
_cell_length_b 6.3581(14)
_cell_length_c 16.766(3)
_cell_measurement_reflns_used all
_cell_measurement_temperature 123(2)
_cell_volume 756.7(3)
_computing_structure_refinement 'SHELXL-97 (Sheldrick, 1997)'
_computing_structure_solution 'SHELXS-97 (Sheldrick, 1990)'
_diffrn_ambient_temperature 123(2)
_diffrn_measured_fraction_theta_full 0.996
_diffrn_measured_fraction_theta_max 0.996
_diffrn_measurement_device_type 'Bruker Smart CCD 1000 TM'
_diffrn_radiation_monochromator graphite
_diffrn_radiation_source 'fine-focus sealed tube'
_diffrn_radiation_type MoK\a
_diffrn_radiation_wavelength 0.71073
_diffrn_reflns_av_R_equivalents 0.0459
_diffrn_reflns_av_sigmaI/netI 0.0443
_diffrn_reflns_limit_h_max 10
_diffrn_reflns_limit_h_min -10
_diffrn_reflns_limit_k_max 9
_diffrn_reflns_limit_k_min -8
_diffrn_reflns_limit_l_max 24
_diffrn_reflns_limit_l_min -23
_diffrn_reflns_number 9687
_diffrn_reflns_theta_full 30.93
_diffrn_reflns_theta_max 30.93
_diffrn_reflns_theta_min 1.21
_exptl_absorpt_coefficient_mu 2.477
_exptl_absorpt_correction_T_max 1.000
_exptl_absorpt_correction_T_min 0.621
_exptl_absorpt_correction_type semiempirical
_exptl_absorpt_process_details 'Equilibration of symmetry equivalent reflections'
_exptl_crystal_colour colorless
_exptl_crystal_density_diffrn 1.428
_exptl_crystal_density_method 'not measured'
_exptl_crystal_F_000 336
_exptl_crystal_size_max 0.3
_exptl_crystal_size_mid 0.3
_exptl_crystal_size_min 0.2
_refine_diff_density_max 2.753
_refine_diff_density_min -1.145
_refine_diff_density_rms 0.156
_refine_ls_abs_structure_details 'Flack H D (1983), Acta Cryst. A39, 876-881'
_refine_ls_abs_structure_Flack 0.10(2)
_refine_ls_extinction_coef 0.003(4)
_refine_ls_extinction_expression Fc^*^=kFc[1+0.001xFc^2^\l^3^/sin(2\q)]^-1/4^
_refine_ls_extinction_method SHELXL
_refine_ls_goodness_of_fit_ref 1.070
_refine_ls_hydrogen_treatment mixed
_refine_ls_matrix_type full
_refine_ls_number_parameters 175
_refine_ls_number_reflns 4699
_refine_ls_number_restraints 1
_refine_ls_restrained_S_all 1.070
_refine_ls_R_factor_all 0.0676
_refine_ls_R_factor_gt 0.0646
_refine_ls_shift/su_max 0.000
_refine_ls_shift/su_mean 0.000
_refine_ls_structure_factor_coef Fsqd
_refine_ls_weighting_details 'calc w=1/[\s^2^(Fo^2^)+(0.1146P)^2^+0.8778P] where P=(Fo^2^+2Fc^2^)/3'
_refine_ls_weighting_scheme calc
_refine_ls_wR_factor_gt 0.1738
_refine_ls_wR_factor_ref 0.1789
_reflns_number_gt 4447
_reflns_number_total 4699
_reflns_threshold_expression >2sigma(I)
_cod_data_source_file b207886b.txt
_cod_data_source_block cy11se
_cod_depositor_comments
;
The following automatic conversions were performed:

'_chemical_melting_point' value '52.5 - 53.3 C' was changed to
'326.0(4)' - it was converted from degrees Celsius(C) to Kelvins(K),
the average value was taken and precision was estimated.

Automatic conversion script
Id: cif_fix_values 1569 2011-02-09 13:29:24Z adriana 
;
_cod_original_cell_volume 756.8(3)
_cod_original_sg_symbol_H-M P21
_cod_database_code 7204515

loop_
_symmetry_equiv_pos_as_xyz
'x, y, z'
'-x, y+1/2, -z'

loop_
_atom_site_label
_atom_site_type_symbol
_atom_site_fract_x
_atom_site_fract_y
_atom_site_fract_z
_atom_site_U_iso_or_equiv
_atom_site_adp_type
_atom_site_occupancy
_atom_site_symmetry_multiplicity
_atom_site_calc_flag
_atom_site_refinement_flags
_atom_site_disorder_assembly
_atom_site_disorder_group
Se1 Se 0.65347(6) 0.68986(10) -0.17912(2) 0.03132(16) Uani 1 1 d . . .
F F 1.0751(6) 1.0368(7) -0.2743(3) 0.0483(9) Uani 1 1 d . . .
C1 C 0.7128(5) 0.7264(6) -0.0689(2) 0.0224(8) Uani 1 1 d . . .
C2 C 0.8119(6) 0.8955(8) -0.0407(3) 0.0290(9) Uani 1 1 d . . .
H2 H 0.8553 1.0011 -0.0762 0.074(6) Uiso 1 1 calc R . .
C3 C 0.8485(7) 0.9107(10) 0.0411(3) 0.0334(10) Uani 1 1 d . . .
H3 H 0.9180 1.0269 0.0615 0.074(6) Uiso 1 1 calc R . .
C4 C 0.7842(7) 0.7582(10) 0.0924(3) 0.0351(11) Uani 1 1 d . . .
H4 H 0.8097 0.7691 0.1479 0.074(6) Uiso 1 1 calc R . .
C5 C 0.6841(7) 0.5915(9) 0.0636(3) 0.0319(10) Uani 1 1 d . . .
H5 H 0.6382 0.4881 0.0995 0.074(6) Uiso 1 1 calc R . .
C6 C 0.6483(6) 0.5712(8) -0.0174(3) 0.0286(8) Uani 1 1 d . . .
H6 H 0.5809 0.4532 -0.0374 0.074(6) Uiso 1 1 calc R . .
C16 C 1.0862(7) 0.6845(17) -0.2382(5) 0.064(2) Uani 1 1 d . . .
H16A H 1.0176 0.5766 -0.2073 0.074(6) Uiso 1 1 calc R . .
H16B H 1.2071 0.7137 -0.2105 0.074(6) Uiso 1 1 calc R . .
C12 C 0.7580(14) 0.750(3) -0.4618(4) 0.114(7) Uani 1 1 d . . .
H12A H 0.7181 0.6055 -0.4764 0.074(6) Uiso 1 1 calc R . .
H12B H 0.7604 0.8337 -0.5114 0.074(6) Uiso 1 1 calc R . .
C13 C 0.9421(14) 0.7392(16) -0.4312(4) 0.071(3) Uani 1 1 d . . .
H13A H 0.9728 0.8717 -0.4029 0.074(6) Uiso 1 1 calc R . .
H13B H 1.0322 0.7221 -0.4755 0.074(6) Uiso 1 1 calc R . .
C17 C 0.9742(9) 0.8768(10) -0.2429(3) 0.0401(12) Uani 1 1 d . . .
C7 C 0.8042(9) 0.9080(10) -0.2235(3) 0.0389(12) Uani 1 1 d . . .
C14 C 0.9602(19) 0.5583(14) -0.3750(5) 0.088(4) Uani 1 1 d . . .
H14A H 0.8460 0.5460 -0.3417 0.074(6) Uiso 1 1 calc R . .
H14B H 0.9769 0.4253 -0.4048 0.074(6) Uiso 1 1 calc R . .
C9 C 0.5619(12) 1.1312(15) -0.2976(9) 0.097(5) Uani 1 1 d . . .
H9A H 0.5097 1.2755 -0.2999 0.074(6) Uiso 1 1 calc R . .
H9B H 0.4585 1.0347 -0.2828 0.074(6) Uiso 1 1 calc R . .
C11 C 0.5922(16) 0.854(2) -0.4010(5) 0.086(4) Uani 1 1 d . . .
H11A H 0.4676 0.8472 -0.4277 0.074(6) Uiso 1 1 calc R . .
H11B H 0.5854 0.7697 -0.3513 0.074(6) Uiso 1 1 calc R . .
C15 C 1.1251(16) 0.6006(18) -0.3251(9) 0.113(6) Uani 1 1 d . . .
H15A H 1.2046 0.7051 -0.3529 0.074(6) Uiso 1 1 calc R . .
H15B H 1.1993 0.4692 -0.3206 0.074(6) Uiso 1 1 calc R . .
C10 C 0.6368(15) 1.069(2) -0.3816(7) 0.086(4) Uani 1 1 d . . .
H10A H 0.5801 1.1634 -0.4223 0.074(6) Uiso 1 1 calc R . .
H10B H 0.7751 1.0890 -0.3828 0.074(6) Uiso 1 1 calc R . .
C8 C 0.7097(13) 1.1225(13) -0.2359(7) 0.067(2) Uani 1 1 d . . .
H8A H 0.6542 1.1673 -0.1847 0.074(6) Uiso 1 1 calc R . .
H8B H 0.8084 1.2261 -0.2497 0.074(6) Uiso 1 1 calc R . .

loop_
_atom_site_aniso_label
_atom_site_aniso_U_11
_atom_site_aniso_U_22
_atom_site_aniso_U_33
_atom_site_aniso_U_23
_atom_site_aniso_U_13
_atom_site_aniso_U_12
Se1 0.0365(2) 0.0333(2) 0.0243(2) -0.0059(2) 0.00613(13) -0.0146(2)
F 0.0501(19) 0.047(2) 0.048(2) 0.0024(18) 0.0074(16) -0.0105(17)
C1 0.0216(13) 0.022(3) 0.0237(15) -0.0007(13) 0.0043(11) -0.0034(13)
C2 0.0299(19) 0.030(2) 0.0268(19) -0.0035(17) 0.0038(15) -0.0117(17)
C3 0.031(2) 0.040(3) 0.028(2) -0.002(2) -0.0006(16) -0.0113(19)
C4 0.0285(19) 0.050(3) 0.0270(19) 0.0015(19) -0.0044(15) -0.0038(19)
C5 0.0271(19) 0.035(3) 0.034(2) 0.0054(19) 0.0014(17) -0.0014(18)
C6 0.0285(18) 0.030(2) 0.0278(19) 0.0023(17) 0.0029(15) -0.0060(16)
C16 0.032(2) 0.084(5) 0.076(4) 0.053(5) -0.018(2) -0.023(3)
C12 0.108(6) 0.214(18) 0.019(2) 0.032(5) -0.012(3) -0.107(10)
C13 0.101(6) 0.077(8) 0.035(3) -0.006(3) 0.020(3) -0.036(5)
C17 0.050(3) 0.036(3) 0.035(2) -0.001(2) 0.010(2) -0.008(2)
C7 0.049(3) 0.041(3) 0.027(2) -0.006(2) 0.0032(19) -0.017(2)
C14 0.165(11) 0.043(4) 0.055(4) -0.020(4) 0.067(6) -0.033(6)
C9 0.043(3) 0.042(4) 0.207(15) 0.009(6) 0.031(6) 0.007(3)
C11 0.104(7) 0.111(9) 0.043(4) 0.035(5) -0.027(4) -0.070(7)
C15 0.092(7) 0.079(7) 0.169(12) -0.073(8) 0.102(8) -0.048(6)
C10 0.073(5) 0.094(8) 0.090(7) 0.060(7) -0.025(5) -0.018(5)
C8 0.067(4) 0.037(3) 0.097(7) 0.013(4) 0.025(4) -0.002(3)

loop_
_atom_type_symbol
_atom_type_description
_atom_type_scat_dispersion_real
_atom_type_scat_dispersion_imag
_atom_type_scat_source
C C 0.0033 0.0016 'International Tables Vol C Tables 4.2.6.8 and 6.1.1.4'
H H 0.0000 0.0000 'International Tables Vol C Tables 4.2.6.8 and 6.1.1.4'
F F 0.0171 0.0103 'International Tables Vol C Tables 4.2.6.8 and 6.1.1.4'
Se Se -0.0929 2.2259 'International Tables Vol C Tables 4.2.6.8 and 6.1.1.4'

loop_
_geom_angle_atom_site_label_1
_geom_angle_atom_site_label_2
_geom_angle_atom_site_label_3
_geom_angle
_geom_angle_site_symmetry_1
_geom_angle_site_symmetry_3
_geom_angle_publ_flag
C7 Se1 C1 99.71(19) . . ?
C2 C1 C6 120.9(4) . . ?
C2 C1 Se1 122.8(3) . . ?
C6 C1 Se1 116.3(3) . . ?
C1 C2 C3 119.1(4) . . ?
C1 C2 H2 120.5 . . ?
C3 C2 H2 120.5 . . ?
C4 C3 C2 120.3(5) . . ?
C4 C3 H3 119.9 . . ?
C2 C3 H3 119.9 . . ?
C5 C4 C3 120.1(5) . . ?
C5 C4 H4 119.9 . . ?
C3 C4 H4 119.9 . . ?
C4 C5 C6 120.7(5) . . ?
C4 C5 H5 119.6 . . ?
C6 C5 H5 119.6 . . ?
C5 C6 C1 118.9(4) . . ?
C5 C6 H6 120.5 . . ?
C1 C6 H6 120.5 . . ?
C17 C16 C15 109.4(8) . . ?
C17 C16 H16A 109.8 . . ?
C15 C16 H16A 109.8 . . ?
C17 C16 H16B 109.8 . . ?
C15 C16 H16B 109.8 . . ?
H16A C16 H16B 108.2 . . ?
C13 C12 C11 116.6(7) . . ?
C13 C12 H12A 108.1 . . ?
C11 C12 H12A 108.1 . . ?
C13 C12 H12B 108.1 . . ?
C11 C12 H12B 108.1 . . ?
H12A C12 H12B 107.3 . . ?
C12 C13 C14 110.1(9) . . ?
C12 C13 H13A 109.6 . . ?
C14 C13 H13A 109.6 . . ?
C12 C13 H13B 109.6 . . ?
C14 C13 H13B 109.6 . . ?
H13A C13 H13B 108.2 . . ?
C7 C17 F 119.4(6) . . ?
C7 C17 C16 129.5(6) . . ?
F C17 C16 111.1(5) . . ?
C17 C7 C8 121.3(6) . . ?
C17 C7 Se1 121.6(6) . . ?
C8 C7 Se1 117.0(5) . . ?
C15 C14 C13 106.6(9) . . ?
C15 C14 H14A 110.4 . . ?
C13 C14 H14A 110.4 . . ?
C15 C14 H14B 110.4 . . ?
C13 C14 H14B 110.4 . . ?
H14A C14 H14B 108.6 . . ?
C8 C9 C10 112.3(7) . . ?
C8 C9 H9A 109.1 . . ?
C10 C9 H9A 109.1 . . ?
C8 C9 H9B 109.1 . . ?
C10 C9 H9B 109.1 . . ?
H9A C9 H9B 107.9 . . ?
C10 C11 C12 110.7(9) . . ?
C10 C11 H11A 109.5 . . ?
C12 C11 H11A 109.5 . . ?
C10 C11 H11B 109.5 . . ?
C12 C11 H11B 109.5 . . ?
H11A C11 H11B 108.1 . . ?
C14 C15 C16 116.5(6) . . ?
C14 C15 H15A 108.2 . . ?
C16 C15 H15A 108.2 . . ?
C14 C15 H15B 108.2 . . ?
C16 C15 H15B 108.2 . . ?
H15A C15 H15B 107.3 . . ?
C11 C10 C9 111.5(8) . . ?
C11 C10 H10A 109.3 . . ?
C9 C10 H10A 109.3 . . ?
C11 C10 H10B 109.3 . . ?
C9 C10 H10B 109.3 . . ?
H10A C10 H10B 108.0 . . ?
C9 C8 C7 116.0(8) . . ?
C9 C8 H8A 108.3 . . ?
C7 C8 H8A 108.3 . . ?
C9 C8 H8B 108.3 . . ?
C7 C8 H8B 108.3 . . ?
H8A C8 H8B 107.4 . . ?

loop_
_geom_bond_atom_site_label_1
_geom_bond_atom_site_label_2
_geom_bond_distance
_geom_bond_site_symmetry_2
_geom_bond_publ_flag
Se1 C7 1.906(6) . ?
Se1 C1 1.907(4) . ?
F C17 1.353(7) . ?
C1 C2 1.367(6) . ?
C1 C6 1.391(6) . ?
C2 C3 1.398(7) . ?
C2 H2 0.9500 . ?
C3 C4 1.376(8) . ?
C3 H3 0.9500 . ?
C4 C5 1.362(8) . ?
C4 H4 0.9500 . ?
C5 C6 1.386(7) . ?
C5 H5 0.9500 . ?
C6 H6 0.9500 . ?
C16 C17 1.460(12) . ?
C16 C15 1.578(15) . ?
C16 H16A 0.9900 . ?
C16 H16B 0.9900 . ?
C12 C13 1.402(14) . ?
C12 C11 1.696(19) . ?
C12 H12A 0.9900 . ?
C12 H12B 0.9900 . ?
C13 C14 1.492(14) . ?
C13 H13A 0.9900 . ?
C13 H13B 0.9900 . ?
C17 C7 1.268(9) . ?
C7 C8 1.534(11) . ?
C14 C15 1.459(19) . ?
C14 H14A 0.9900 . ?
C14 H14B 0.9900 . ?
C9 C8 1.468(17) . ?
C9 C10 1.560(19) . ?
C9 H9A 0.9900 . ?
C9 H9B 0.9900 . ?
C11 C10 1.445(17) . ?
C11 H11A 0.9900 . ?
C11 H11B 0.9900 . ?
C15 H15A 0.9900 . ?
C15 H15B 0.9900 . ?
C10 H10A 0.9900 . ?
C10 H10B 0.9900 . ?
C8 H8A 0.9900 . ?
C8 H8B 0.9900 . ?

loop_
_cod_related_entry_id
_cod_related_entry_database
_cod_related_entry_code
1 ChemSpider 30653712
